data_4032088
loop_
_publ_author_name
'Zhong, Chang-Zhi'
'Tung, Po-Ting'
'Chao, Tsung-Han'
'Yeh, Ming-Chang P'

_publ_section_title
;
 Gold-Catalyzed Stereoselective Synthesis of Bicyclic Lactams and Ketones
 from N-Tosylynamidomethyl-Tethered Cyclohexenes.
;
_journal_issue 1
_journal_name_full 'The Journal of organic chemistry'
_journal_page_first 481
_journal_page_last 501
_journal_paper_doi 10.1021/acs.joc.6b02479
_journal_volume 82
_journal_year 2017
_chemical_formula_moiety 'C18 H23 N O4 S'
_chemical_formula_sum 'C18 H23 N O4 S'
_chemical_formula_weight 349.43
_chemical_name_systematic
;
 ?
;
_space_group_IT_number 33
_symmetry_cell_setting orthorhombic
_symmetry_space_group_name_Hall 'P 2c -2n'
_symmetry_space_group_name_H-M 'P n a 21'
_atom_sites_solution_hydrogens geom
_atom_sites_solution_primary direct
_atom_sites_solution_secondary difmap
_audit_creation_method SHELXL-97
_cell_angle_alpha 90.00
_cell_angle_beta 90.00
_cell_angle_gamma 90.00
_cell_formula_units_Z 8
_cell_length_a 9.9926(5)
_cell_length_b 14.1265(6)
_cell_length_c 31.0675(15)
_cell_measurement_reflns_used 1581
_cell_measurement_temperature 296(2)
_cell_measurement_theta_max 25.03
_cell_measurement_theta_min 2.44
_cell_volume 4385.5(4)
_computing_molecular_graphics 'Ortep-3 for Windows (Farrugia, 1997)'
_computing_publication_material 'WinGX publication routines (Farrugia, 1999)'
_computing_structure_refinement 'SHELXL-97 (Sheldrick, 1997)'
_computing_structure_solution 'SHELXS-86 (Sheldrick, 1986)'
_diffrn_ambient_temperature 296(2)
_diffrn_measured_fraction_theta_full 0.994
_diffrn_measured_fraction_theta_max 0.994
_diffrn_measurement_device_type 'Bruker APEX2'
_diffrn_radiation_monochromator graphite
_diffrn_radiation_source 'fine-focus sealed tube'
_diffrn_radiation_type MoK\a
_diffrn_radiation_wavelength 0.71073
_diffrn_reflns_av_R_equivalents 0.1344
_diffrn_reflns_av_sigmaI/netI 0.2379
_diffrn_reflns_limit_h_max 11
_diffrn_reflns_limit_h_min -11
_diffrn_reflns_limit_k_max 16
_diffrn_reflns_limit_k_min -16
_diffrn_reflns_limit_l_max 36
_diffrn_reflns_limit_l_min -36
_diffrn_reflns_number 27423
_diffrn_reflns_theta_full 25.07
_diffrn_reflns_theta_max 25.07
_diffrn_reflns_theta_min 2.50
_exptl_absorpt_coefficient_mu 0.165
_exptl_absorpt_correction_T_max 0.9869
_exptl_absorpt_correction_T_min 0.9134
_exptl_absorpt_correction_type multi-scan
_exptl_crystal_colour colourless
_exptl_crystal_density_diffrn 1.058
_exptl_crystal_density_method 'not measured'
_exptl_crystal_description prism
_exptl_crystal_F_000 1488
_exptl_crystal_size_max 0.56
_exptl_crystal_size_mid 0.12
_exptl_crystal_size_min 0.08
_platon_squeeze_details
;
;
_refine_diff_density_max 0.223
_refine_diff_density_min -0.222
_refine_diff_density_rms 0.051
_refine_ls_abs_structure_details 'Flack H D (1983), Acta Cryst. A39, 876-881'
_refine_ls_abs_structure_Flack 0.35(18)
_refine_ls_extinction_method none
_refine_ls_goodness_of_fit_ref 0.895
_refine_ls_hydrogen_treatment constr
_refine_ls_matrix_type full
_refine_ls_number_parameters 398
_refine_ls_number_reflns 7639
_refine_ls_number_restraints 7
_refine_ls_restrained_S_all 0.897
_refine_ls_R_factor_all 0.2378
_refine_ls_R_factor_gt 0.0932
_refine_ls_shift/su_max 0.001
_refine_ls_shift/su_mean 0.000
_refine_ls_structure_factor_coef Fsqd
_refine_ls_weighting_details 'calc w=1/[\s^2^(Fo^2^)+(0.0922P)^2^+0.0000P] where P=(Fo^2^+2Fc^2^)/3'
_refine_ls_weighting_scheme calc
_refine_ls_wR_factor_gt 0.1816
_refine_ls_wR_factor_ref 0.2224
_reflns_number_gt 2723
_reflns_number_total 7639
_reflns_threshold_expression >2sigma(I)
_cod_data_source_file jo6b02479_si_005.cif
_cod_data_source_block a18181
_cod_depositor_comments 'Adding full bibliography for 4032083--4032091.cif.'
_cod_database_code 4032088

loop_
_symmetry_equiv_pos_as_xyz
'x, y, z'
'-x, -y, z+1/2'
'x+1/2, -y+1/2, z'
'-x+1/2, y+1/2, z+1/2'

loop_
_atom_site_label
_atom_site_type_symbol
_atom_site_fract_x
_atom_site_fract_y
_atom_site_fract_z
_atom_site_U_iso_or_equiv
_atom_site_adp_type
_atom_site_occupancy
_atom_site_symmetry_multiplicity
_atom_site_calc_flag
_atom_site_refinement_flags
_atom_site_disorder_assembly
_atom_site_disorder_group
C1 C 0.6567(8) 0.0662(9) 0.7865(3) 0.076(3) Uani 1 1 d . . .
C2 C 0.6353(11) -0.0288(7) 0.7842(3) 0.076(3) Uani 1 1 d . . .
H2 H 0.5542 -0.0566 0.7917 0.092 Uiso 1 1 calc R . .
C3 C 0.7413(10) -0.0795(8) 0.7701(3) 0.086(3) Uani 1 1 d . . .
H3 H 0.7281 -0.1445 0.7676 0.103 Uiso 1 1 calc R . .
C4 C 0.8637(9) -0.0476(8) 0.7593(3) 0.065(3) Uani 1 1 d D . .
C5 C 0.9754(11) -0.1059(9) 0.7429(4) 0.131(3) Uani 1 1 d . . .
H5A H 0.9491 -0.1712 0.7425 0.197 Uiso 1 1 calc R . .
H5B H 1.0520 -0.0982 0.7612 0.197 Uiso 1 1 calc R . .
H5C H 0.9976 -0.0860 0.7142 0.197 Uiso 1 1 calc R . .
C6 C 0.8818(9) 0.0451(9) 0.7638(3) 0.086(3) Uani 1 1 d D . .
H6 H 0.9665 0.0696 0.7582 0.103 Uiso 1 1 calc R . .
C7 C 0.7813(11) 0.1079(7) 0.7763(3) 0.075(3) Uani 1 1 d . . .
H7 H 0.7953 0.1729 0.7778 0.090 Uiso 1 1 calc R . .
C8 C 0.4693(7) 0.2020(6) 0.7188(3) 0.055(2) Uani 1 1 d . . .
C9 C 0.3590(7) 0.1841(6) 0.6875(3) 0.059(3) Uani 1 1 d . . .
H9 H 0.2903 0.2329 0.6914 0.071 Uiso 1 1 calc R . .
C10 C 0.4032(8) 0.1838(8) 0.6394(3) 0.080(4) Uani 1 1 d . . .
H10 H 0.3209 0.1825 0.6223 0.096 Uiso 1 1 calc R . .
C11 C 0.4842(12) 0.0929(11) 0.6270(4) 0.127(6) Uani 1 1 d . . .
H11A H 0.5718 0.0960 0.6403 0.153 Uiso 1 1 calc R . .
H11B H 0.4969 0.0920 0.5960 0.153 Uiso 1 1 calc R . .
C12 C 0.4091(15) -0.0076(11) 0.6420(7) 0.163(7) Uani 1 1 d . . .
H12A H 0.3271 -0.0159 0.6258 0.195 Uiso 1 1 calc R . .
H12B H 0.4673 -0.0609 0.6360 0.195 Uiso 1 1 calc R . .
C13 C 0.3779(13) -0.0046(8) 0.6891(4) 0.112(4) Uani 1 1 d . . .
H13A H 0.4609 -0.0083 0.7052 0.135 Uiso 1 1 calc R . .
H13B H 0.3244 -0.0595 0.6965 0.135 Uiso 1 1 calc R . .
C14 C 0.3010(9) 0.0867(8) 0.7030(3) 0.085(3) Uani 1 1 d . . .
H14 H 0.2071 0.0816 0.6941 0.102 Uiso 1 1 calc R . .
C15 C 0.3090(9) 0.0932(7) 0.7529(4) 0.080(3) Uani 1 1 d . . .
H15A H 0.2304 0.1233 0.7650 0.096 Uiso 1 1 calc R . .
H15B H 0.3212 0.0314 0.7660 0.096 Uiso 1 1 calc R . .
C16 C 0.4703(10) 0.2660(7) 0.6282(3) 0.051(2) Uiso 1 1 d D . .
C17 C 0.3987(10) 0.3558(7) 0.6367(4) 0.092(4) Uani 1 1 d D . .
H17A H 0.3876 0.3611 0.6676 0.110 Uiso 1 1 calc R . .
H17B H 0.3098 0.3499 0.6245 0.110 Uiso 1 1 calc R . .
C18 C 0.4599(11) 0.4533(9) 0.6200(5) 0.131(3) Uani 1 1 d D . .
H18A H 0.4030 0.5046 0.6287 0.197 Uiso 1 1 calc R . .
H18B H 0.4663 0.4520 0.5892 0.197 Uiso 1 1 calc R . .
H18C H 0.5475 0.4620 0.6321 0.197 Uiso 1 1 calc R . .
C19 C 0.5913(8) 0.5760(7) 0.8589(3) 0.058(3) Uani 1 1 d D . .
C20 C 0.6137(9) 0.4813(8) 0.8602(3) 0.078(3) Uani 1 1 d D . .
H20 H 0.6969 0.4580 0.8521 0.093 Uiso 1 1 calc R . .
C21 C 0.5161(11) 0.4189(9) 0.8734(4) 0.091(3) Uani 1 1 d . . .
H21 H 0.5343 0.3544 0.8751 0.109 Uiso 1 1 calc R . .
C22 C 0.3928(12) 0.4527(9) 0.8840(3) 0.092(4) Uani 1 1 d D . .
C23 C 0.2737(11) 0.3925(8) 0.8993(4) 0.120(4) Uiso 1 1 d . . .
H23A H 0.2999 0.3272 0.9007 0.180 Uiso 1 1 calc R . .
H23B H 0.2007 0.3994 0.8795 0.180 Uiso 1 1 calc R . .
H23C H 0.2461 0.4133 0.9274 0.180 Uiso 1 1 calc R . .
C24 C 0.3715(11) 0.5486(9) 0.8837(3) 0.091(3) Uani 1 1 d D . .
H24 H 0.2889 0.5714 0.8928 0.109 Uiso 1 1 calc R . .
C25 C 0.4698(10) 0.6146(8) 0.8702(3) 0.081(3) Uani 1 1 d D . .
H25 H 0.4533 0.6793 0.8690 0.097 Uiso 1 1 calc R . .
C26 C 0.7832(10) 0.6980(7) 0.9262(3) 0.062(2) Uani 1 1 d . . .
C27 C 0.8911(7) 0.6794(7) 0.9577(3) 0.061(3) Uani 1 1 d . . .
H27 H 0.9592 0.7285 0.9537 0.073 Uiso 1 1 calc R . .
C28 C 0.8470(11) 0.6829(7) 1.0041(4) 0.082(4) Uani 1 1 d . . .
H28 H 0.9299 0.6799 1.0209 0.099 Uiso 1 1 calc R . .
C29 C 0.7713(11) 0.5988(9) 1.0167(4) 0.093(4) Uani 1 1 d . . .
H29A H 0.6869 0.5974 1.0012 0.111 Uiso 1 1 calc R . .
H29B H 0.7518 0.6014 1.0472 0.111 Uiso 1 1 calc R . .
C30 C 0.8512(10) 0.5081(8) 1.0066(4) 0.088(3) Uani 1 1 d . . .
H30A H 0.9367 0.5092 1.0214 0.105 Uiso 1 1 calc R . .
H30B H 0.8019 0.4526 1.0160 0.105 Uiso 1 1 calc R . .
C31 C 0.8721(10) 0.5053(8) 0.9595(4) 0.098(4) Uani 1 1 d . . .
H31A H 0.7856 0.5036 0.9454 0.117 Uiso 1 1 calc R . .
H31B H 0.9192 0.4475 0.9522 0.117 Uiso 1 1 calc R . .
C32 C 0.9500(9) 0.5885(6) 0.9428(3) 0.066(3) Uani 1 1 d . . .
H32 H 1.0434 0.5840 0.9522 0.079 Uiso 1 1 calc R . .
C33 C 0.9441(8) 0.5993(7) 0.8937(3) 0.062(3) Uani 1 1 d . . .
H33A H 1.0210 0.6335 0.8827 0.074 Uiso 1 1 calc R . .
H33B H 0.9377 0.5384 0.8794 0.074 Uiso 1 1 calc R . .
C34 C 0.7775(11) 0.7892(8) 1.0168(3) 0.072(3) Uiso 1 1 d . B .
C35 C 0.8463(12) 0.8687(8) 1.0048(4) 0.100(4) Uani 1 1 d . . .
H35A H 0.8466 0.8758 0.9737 0.120 Uiso 1 1 calc R A 1
H35B H 0.9380 0.8663 1.0149 0.120 Uiso 1 1 calc R A 1
C36 C 0.7694(19) 0.9496(15) 1.0262(7) 0.075 Uiso 0.50 1 d P B 1
H36A H 0.8103 1.0089 1.0188 0.113 Uiso 0.50 1 calc PR B 1
H36B H 0.7713 0.9415 1.0569 0.113 Uiso 0.50 1 calc PR B 1
H36C H 0.6783 0.9493 1.0164 0.113 Uiso 0.50 1 calc PR B 1
C36' C 0.8275(18) 0.9819(13) 1.0119(7) 0.072 Uiso 0.50 1 d P B 2
H36D H 0.8987 1.0151 0.9977 0.108 Uiso 0.50 1 calc PR B 2
H36E H 0.8296 0.9959 1.0421 0.108 Uiso 0.50 1 calc PR B 2
H36F H 0.7432 1.0015 1.0001 0.108 Uiso 0.50 1 calc PR B 2
N1 N 0.4306(6) 0.1535(5) 0.7575(2) 0.061(2) Uani 1 1 d . . .
N2 N 0.8182(6) 0.6553(5) 0.8889(2) 0.060(2) Uani 1 1 d . . .
O1 O 0.4451(5) 0.1049(4) 0.8335(2) 0.0789(19) Uani 1 1 d . . .
O2 O 0.5892(6) 0.2432(4) 0.8094(3) 0.066(2) Uani 1 1 d . . .
O3 O 0.5688(6) 0.2449(4) 0.7125(3) 0.075(3) Uani 1 1 d . . .
O4 O 0.5785(8) 0.2764(6) 0.6107(3) 0.107(3) Uani 1 1 d . . .
O5 O 0.6792(8) 0.7413(5) 0.8379(3) 0.089(3) Uani 1 1 d . . .
O6 O 0.8037(6) 0.6058(4) 0.8127(2) 0.0788(19) Uani 1 1 d . . .
O7 O 0.6805(8) 0.7458(4) 0.9292(3) 0.072(3) Uani 1 1 d . . .
O8 O 0.6714(7) 0.7758(7) 1.0365(3) 0.117(3) Uani 1 1 d . . .
S1 S 0.5283(2) 0.1501(2) 0.80131(8) 0.0672(7) Uani 1 1 d . . .
S2 S 0.7223(2) 0.6495(2) 0.84456(8) 0.0636(7) Uani 1 1 d . . .

loop_
_atom_site_aniso_label
_atom_site_aniso_U_11
_atom_site_aniso_U_22
_atom_site_aniso_U_33
_atom_site_aniso_U_23
_atom_site_aniso_U_13
_atom_site_aniso_U_12
C1 0.037(5) 0.159(11) 0.032(6) 0.032(6) -0.001(4) 0.004(6)
C2 0.112(8) 0.041(6) 0.077(8) 0.033(6) 0.001(5) -0.046(6)
C3 0.054(4) 0.119(8) 0.083(6) 0.008(5) -0.006(4) 0.040(5)
C4 0.056(6) 0.065(7) 0.075(7) -0.006(5) -0.003(5) 0.024(5)
C5 0.091(6) 0.187(9) 0.115(8) 0.004(7) 0.004(5) 0.060(6)
C6 0.054(4) 0.119(8) 0.083(6) 0.008(5) -0.006(4) 0.040(5)
C7 0.119(9) 0.067(7) 0.039(6) 0.028(5) -0.022(6) 0.014(7)
C8 0.020(4) 0.060(7) 0.085(8) 0.008(6) -0.011(5) -0.002(5)
C9 0.032(4) 0.070(7) 0.074(7) 0.030(5) 0.005(4) -0.008(4)
C10 0.030(5) 0.170(12) 0.039(7) 0.037(7) 0.008(4) -0.017(6)
C11 0.095(8) 0.213(17) 0.074(9) -0.050(10) 0.011(7) 0.082(10)
C12 0.138(12) 0.146(15) 0.20(2) -0.032(14) -0.024(12) -0.010(11)
C13 0.150(11) 0.117(11) 0.070(10) -0.009(8) 0.023(8) 0.018(9)
C14 0.052(6) 0.161(11) 0.042(6) -0.009(7) -0.020(5) -0.012(7)
C15 0.066(7) 0.079(8) 0.095(10) 0.003(7) 0.007(6) 0.004(5)
C17 0.082(7) 0.128(11) 0.065(8) 0.063(7) 0.011(6) -0.046(7)
C18 0.091(6) 0.187(9) 0.115(8) 0.004(7) 0.004(5) 0.060(6)
C19 0.055(6) 0.035(6) 0.085(8) -0.011(5) -0.006(5) -0.005(5)
C20 0.057(6) 0.103(9) 0.073(8) -0.024(6) 0.001(5) -0.034(6)
C21 0.082(6) 0.109(8) 0.083(6) -0.016(5) 0.002(4) 0.005(6)
C22 0.101(8) 0.119(10) 0.057(7) 0.006(7) -0.001(6) -0.075(8)
C24 0.082(6) 0.109(8) 0.083(6) -0.016(5) 0.002(4) 0.005(6)
C25 0.054(6) 0.079(8) 0.111(10) 0.003(6) 0.000(6) 0.009(6)
C26 0.076(7) 0.063(8) 0.047(7) -0.010(6) 0.011(6) -0.010(6)
C27 0.041(5) 0.097(9) 0.045(6) 0.008(5) -0.009(4) -0.007(5)
C28 0.097(8) 0.077(8) 0.072(9) 0.049(6) -0.033(6) -0.052(7)
C29 0.078(7) 0.145(12) 0.055(7) 0.001(8) -0.014(6) 0.001(8)
C30 0.089(7) 0.102(10) 0.072(8) 0.044(7) -0.009(6) -0.040(7)
C31 0.088(8) 0.091(9) 0.114(12) 0.029(8) -0.021(7) -0.006(7)
C32 0.055(5) 0.051(7) 0.093(9) -0.006(6) -0.006(5) 0.005(5)
C33 0.050(6) 0.080(7) 0.056(8) -0.028(6) -0.006(4) 0.014(5)
C35 0.117(9) 0.102(10) 0.083(10) 0.002(8) -0.031(7) -0.039(8)
N1 0.042(4) 0.086(6) 0.055(5) 0.009(5) 0.002(3) -0.023(4)
N2 0.033(4) 0.098(6) 0.049(5) -0.006(5) -0.009(3) -0.006(4)
O1 0.062(4) 0.114(5) 0.060(4) 0.023(4) 0.013(3) 0.000(3)
O2 0.075(4) 0.049(5) 0.075(6) -0.004(3) -0.018(4) -0.004(3)
O3 0.021(3) 0.118(7) 0.086(7) 0.000(4) -0.001(4) -0.015(3)
O4 0.080(6) 0.166(8) 0.074(7) -0.003(5) 0.016(5) -0.015(5)
O5 0.101(6) 0.101(7) 0.067(7) 0.004(4) -0.021(5) 0.030(4)
O6 0.083(4) 0.103(5) 0.050(4) -0.004(4) 0.012(4) 0.002(4)
O7 0.079(6) 0.097(6) 0.041(6) -0.018(3) 0.000(4) 0.016(4)
O8 0.037(4) 0.232(9) 0.080(7) -0.060(6) 0.019(4) -0.018(4)
S1 0.0628(14) 0.087(2) 0.0522(16) 0.0053(16) -0.0057(12) 0.0073(14)
S2 0.0586(13) 0.0755(19) 0.0568(17) -0.0049(16) -0.0052(12) 0.0026(13)

loop_
_atom_type_symbol
_atom_type_description
_atom_type_scat_dispersion_real
_atom_type_scat_dispersion_imag
_atom_type_scat_source
C C 0.0033 0.0016 'International Tables Vol C Tables 4.2.6.8 and 6.1.1.4'
H H 0.0000 0.0000 'International Tables Vol C Tables 4.2.6.8 and 6.1.1.4'
N N 0.0061 0.0033 'International Tables Vol C Tables 4.2.6.8 and 6.1.1.4'
O O 0.0106 0.0060 'International Tables Vol C Tables 4.2.6.8 and 6.1.1.4'
S S 0.1246 0.1234 'International Tables Vol C Tables 4.2.6.8 and 6.1.1.4'

loop_
_geom_angle_atom_site_label_1
_geom_angle_atom_site_label_2
_geom_angle_atom_site_label_3
_geom_angle
C2 C1 C7 122.5(10)
C2 C1 S1 123.3(8)
C7 C1 S1 114.2(9)
C3 C2 C1 114.6(9)
C3 C2 H2 122.7
C1 C2 H2 122.7
C4 C3 C2 128.0(11)
C4 C3 H3 116.0
C2 C3 H3 116.0
C6 C4 C3 115.4(9)
C6 C4 C5 118.8(10)
C3 C4 C5 125.8(10)
C4 C5 H5A 109.5
C4 C5 H5B 109.5
H5A C5 H5B 109.5
C4 C5 H5C 109.5
H5A C5 H5C 109.5
H5B C5 H5C 109.5
C4 C6 C7 123.8(10)
C4 C6 H6 118.1
C7 C6 H6 118.1
C6 C7 C1 115.6(10)
C6 C7 H7 122.2
C1 C7 H7 122.2
O3 C8 N1 127.6(8)
O3 C8 C9 127.0(9)
N1 C8 C9 105.4(6)
C8 C9 C10 114.6(7)
C8 C9 C14 102.9(7)
C10 C9 C14 113.3(8)
C8 C9 H9 108.6
C10 C9 H9 108.6
C14 C9 H9 108.6
C16 C10 C9 112.1(9)
C16 C10 C11 112.0(9)
C9 C10 C11 112.7(9)
C16 C10 H10 106.5
C9 C10 H10 106.5
C11 C10 H10 106.5
C10 C11 C12 113.3(10)
C10 C11 H11A 108.9
C12 C11 H11A 108.9
C10 C11 H11B 108.9
C12 C11 H11B 108.9
H11A C11 H11B 107.7
C13 C12 C11 110.0(12)
C13 C12 H12A 109.7
C11 C12 H12A 109.7
C13 C12 H12B 109.7
C11 C12 H12B 109.7
H12A C12 H12B 108.2
C12 C13 C14 113.3(11)
C12 C13 H13A 108.9
C14 C13 H13A 108.9
C12 C13 H13B 108.9
C14 C13 H13B 108.9
H13A C13 H13B 107.7
C15 C14 C13 107.3(9)
C15 C14 C9 103.6(7)
C13 C14 C9 117.3(8)
C15 C14 H14 109.4
C13 C14 H14 109.4
C9 C14 H14 109.4
N1 C15 C14 99.9(7)
N1 C15 H15A 111.8
C14 C15 H15A 111.8
N1 C15 H15B 111.8
C14 C15 H15B 111.8
H15A C15 H15B 109.5
O4 C16 C10 130.0(10)
O4 C16 C17 113.9(9)
C10 C16 C17 116.0(10)
C16 C17 C18 119.8(9)
C16 C17 H17A 107.4
C18 C17 H17A 107.4
C16 C17 H17B 107.4
C18 C17 H17B 107.4
H17A C17 H17B 106.9
C17 C18 H18A 109.5
C17 C18 H18B 109.5
H18A C18 H18B 109.5
C17 C18 H18C 109.5
H18A C18 H18C 109.5
H18B C18 H18C 109.5
C20 C19 C25 121.9(9)
C20 C19 S2 118.4(7)
C25 C19 S2 119.7(8)
C19 C20 C21 121.6(9)
C19 C20 H20 119.2
C21 C20 H20 119.2
C22 C21 C20 119.2(11)
C22 C21 H21 120.4
C20 C21 H21 120.4
C21 C22 C24 119.0(10)
C21 C22 C23 125.6(12)
C24 C22 C23 115.4(12)
C22 C23 H23A 109.5
C22 C23 H23B 109.5
H23A C23 H23B 109.5
C22 C23 H23C 109.5
H23A C23 H23C 109.5
H23B C23 H23C 109.5
C22 C24 C25 123.0(10)
C22 C24 H24 118.5
C25 C24 H24 118.5
C19 C25 C24 115.2(9)
C19 C25 H25 122.4
C24 C25 H25 122.4
O7 C26 N2 121.6(9)
O7 C26 C27 130.9(9)
N2 C26 C27 107.4(8)
C26 C27 C32 103.7(8)
C26 C27 C28 114.4(8)
C32 C27 C28 116.2(8)
C26 C27 H27 107.4
C32 C27 H27 107.4
C28 C27 H27 107.4
C29 C28 C27 112.3(9)
C29 C28 C34 116.4(10)
C27 C28 C34 111.7(8)
C29 C28 H28 105.1
C27 C28 H28 105.1
C34 C28 H28 105.1
C28 C29 C30 110.7(10)
C28 C29 H29A 109.5
C30 C29 H29A 109.5
C28 C29 H29B 109.5
C30 C29 H29B 109.5
H29A C29 H29B 108.1
C31 C30 C29 107.2(9)
C31 C30 H30A 110.3
C29 C30 H30A 110.3
C31 C30 H30B 110.3
C29 C30 H30B 110.3
H30A C30 H30B 108.5
C30 C31 C32 113.3(9)
C30 C31 H31A 108.9
C32 C31 H31A 108.9
C30 C31 H31B 108.9
C32 C31 H31B 108.9
H31A C31 H31B 107.7
C27 C32 C31 111.3(8)
C27 C32 C33 102.0(7)
C31 C32 C33 113.7(8)
C27 C32 H32 109.9
C31 C32 H32 109.9
C33 C32 H32 109.9
N2 C33 C32 100.7(6)
N2 C33 H33A 111.6
C32 C33 H33A 111.6
N2 C33 H33B 111.6
C32 C33 H33B 111.6
H33A C33 H33B 109.4
O8 C34 C35 133.6(12)
O8 C34 C28 109.2(10)
C35 C34 C28 117.2(10)
C34 C35 C36 104.0(13)
C34 C35 C36' 135.4(13)
C36 C35 C36' 31.5(9)
C34 C35 H35A 111.0
C36 C35 H35A 111.0
C36' C35 H35A 91.9
C34 C35 H35B 111.0
C36 C35 H35B 111.0
C36' C35 H35B 95.6
H35A C35 H35B 109.0
C35 C36 H36A 109.5
C35 C36 H36B 109.5
H36A C36 H36B 109.5
C35 C36 H36C 109.5
H36A C36 H36C 109.5
H36B C36 H36C 109.5
C35 C36' H36D 109.5
C35 C36' H36E 109.5
H36D C36' H36E 109.5
C35 C36' H36F 109.5
H36D C36' H36F 109.5
H36E C36' H36F 109.5
C8 N1 C15 114.3(7)
C8 N1 S1 122.5(5)
C15 N1 S1 122.5(6)
C26 N2 C33 111.6(7)
C26 N2 S2 125.3(6)
C33 N2 S2 122.5(6)
O1 S1 O2 120.9(5)
O1 S1 N1 103.8(3)
O2 S1 N1 110.8(4)
O1 S1 C1 107.1(4)
O2 S1 C1 109.6(5)
N1 S1 C1 103.0(4)
O5 S2 O6 118.8(5)
O5 S2 N2 104.8(5)
O6 S2 N2 105.4(4)
O5 S2 C19 111.5(5)
O6 S2 C19 110.6(4)
N2 S2 C19 104.5(4)

loop_
_geom_bond_atom_site_label_1
_geom_bond_atom_site_label_2
_geom_bond_distance
C1 C2 1.362(12)
C1 C7 1.413(13)
C1 S1 1.806(10)
C2 C3 1.351(12)
C2 H2 0.9300
C3 C4 1.346(12)
C3 H3 0.9300
C4 C6 1.329(11)
C4 C5 1.479(13)
C5 H5A 0.9600
C5 H5B 0.9600
C5 H5C 0.9600
C6 C7 1.395(13)
C6 H6 0.9300
C7 H7 0.9300
C8 O3 1.180(9)
C8 N1 1.438(10)
C8 C9 1.491(10)
C9 C10 1.558(12)
C9 C14 1.569(12)
C9 H9 0.9800
C10 C16 1.386(13)
C10 C11 1.565(15)
C10 H10 0.9800
C11 C12 1.672(18)
C11 H11A 0.9700
C11 H11B 0.9700
C12 C13 1.497(19)
C12 H12A 0.9700
C12 H12B 0.9700
C13 C14 1.561(13)
C13 H13A 0.9700
C13 H13B 0.9700
C14 C15 1.556(13)
C14 H14 0.9800
C15 N1 1.491(11)
C15 H15A 0.9700
C15 H15B 0.9700
C16 O4 1.218(10)
C16 C17 1.481(11)
C17 C18 1.594(12)
C17 H17A 0.9700
C17 H17B 0.9700
C18 H18A 0.9600
C18 H18B 0.9600
C18 H18C 0.9600
C19 C20 1.357(10)
C19 C25 1.377(12)
C19 S2 1.730(9)
C20 C21 1.376(13)
C20 H20 0.9300
C21 C22 1.362(14)
C21 H21 0.9300
C22 C24 1.372(12)
C22 C23 1.538(13)
C23 H23A 0.9600
C23 H23B 0.9600
C23 H23C 0.9600
C24 C25 1.417(12)
C24 H24 0.9300
C25 H25 0.9300
C26 O7 1.232(11)
C26 N2 1.352(10)
C26 C27 1.479(12)
C27 C32 1.486(11)
C27 C28 1.510(13)
C27 H27 0.9800
C28 C29 1.462(14)
C28 C34 1.700(15)
C28 H28 0.9800
C29 C30 1.542(14)
C29 H29A 0.9700
C29 H29B 0.9700
C30 C31 1.478(13)
C30 H30A 0.9700
C30 H30B 0.9700
C31 C32 1.503(12)
C31 H31A 0.9700
C31 H31B 0.9700
C32 C33 1.533(12)
C32 H32 0.9800
C33 N2 1.494(10)
C33 H33A 0.9700
C33 H33B 0.9700
C34 O8 1.240(12)
C34 C35 1.368(13)
C35 C36 1.53(2)
C35 C36' 1.63(2)
C35 H35A 0.9700
C35 H35B 0.9700
C36 H36A 0.9600
C36 H36B 0.9600
C36 H36C 0.9600
C36' H36D 0.9600
C36' H36E 0.9600
C36' H36F 0.9600
N1 S1 1.675(7)
N2 S2 1.679(7)
O1 S1 1.450(6)
O2 S1 1.471(6)
O5 S2 1.381(6)
O6 S2 1.422(6)

loop_
_platon_squeeze_void_nr
_platon_squeeze_void_average_x
_platon_squeeze_void_average_y
_platon_squeeze_void_average_z
_platon_squeeze_void_volume
_platon_squeeze_void_count_electrons
1 -0.022 0.750 -0.074 519.3 39.9
2 -0.031 0.250 0.426 519.2 39.7
